data_1553931
loop_
_publ_author_name
'Filatov, A. S.'
'Knyazev, N. A.'
'Ryazantsev, M. N.'
'Suslonov, V. V.'
'Larina, A. G.'
'Molchanov, A. P.'
'Kostikov, R. R.'
'Boitsov, V. M.'
'Stepakov, A. V.'

_publ_section_title
;
 A highly diastereoselective one-pot three-component 1,3-dipolar
 cycloaddition of cyclopropenes with azomethine ylides generated from
 11H-indeno[1,2-b]-quinoxalin-11-ones
;
_journal_issue 4
_journal_name_full 'Organic Chemistry Frontiers'
_journal_page_first 595
_journal_paper_doi 10.1039/C7QO00888K
_journal_volume 5
_journal_year 2018
_chemical_formula_moiety 'C43 H29 N3'
_chemical_formula_sum 'C43 H29 N3'
_chemical_formula_weight 587.69
_space_group_crystal_system monoclinic
_space_group_IT_number 14
_space_group_name_Hall '-P 2yn'
_space_group_name_H-M_alt 'P 1 21/n 1'
_atom_sites_solution_hydrogens geom
_atom_sites_solution_primary direct
_audit_creation_date 2017-10-28
_audit_creation_method
;
Olex2 1.2
(compiled 2017.08.10 svn.r3458 for OlexSys, GUI svn.r5381)
;
_audit_update_record
;
2017-10-28 deposited with the CCDC.
2017-11-01 downloaded from the CCDC.
;
_cell_angle_alpha 90
_cell_angle_beta 102.389(5)
_cell_angle_gamma 90
_cell_formula_units_Z 4
_cell_length_a 9.7752(5)
_cell_length_b 18.4617(8)
_cell_length_c 18.0848(9)
_cell_measurement_reflns_used 6749
_cell_measurement_temperature 100(2)
_cell_measurement_theta_max 30.7260
_cell_measurement_theta_min 2.9370
_cell_volume 3187.7(3)
_computing_cell_refinement
;
CrysAlisPro, Agilent Technologies,
Version 1.171.36.32 (release 02-08-2013 CrysAlis171 .NET)
(compiled Aug  2 2013,16:46:58)
;
_computing_data_collection
;
CrysAlisPro, Agilent Technologies,
Version 1.171.36.32 (release 02-08-2013 CrysAlis171 .NET)
(compiled Aug  2 2013,16:46:58)
;
_computing_data_reduction
;
CrysAlisPro, Agilent Technologies,
Version 1.171.36.32 (release 02-08-2013 CrysAlis171 .NET)
(compiled Aug  2 2013,16:46:58)
;
_computing_molecular_graphics 'Olex2 (Dolomanov et al., 2009)'
_computing_publication_material 'Olex2 (Dolomanov et al., 2009)'
_computing_structure_refinement 'ShelXL (Sheldrick, 2015)'
_computing_structure_solution 'ShelXS (Sheldrick, 2008)'
_diffrn_ambient_temperature 100(2)
_diffrn_detector_area_resol_mean 16.2096
_diffrn_measured_fraction_theta_full 0.998
_diffrn_measured_fraction_theta_max 0.999
_diffrn_measurement_details
;
#__ type_ start__ end____ width___ exp.time_
  1 omega   15.00   45.00   1.0000   16.2600
omega____ theta____ kappa____ phi______ frames
    -      -22.4241   57.0000 -180.0000 30

#__ type_ start__ end____ width___ exp.time_
  2 omega   12.00   43.00   1.0000   16.2600
omega____ theta____ kappa____ phi______ frames
    -      -22.4241   57.0000   90.0000 31

#__ type_ start__ end____ width___ exp.time_
  3 omega  -98.00  -37.00   1.0000   16.2600
omega____ theta____ kappa____ phi______ frames
    -      -22.4241 -178.0000 -150.0000 61

#__ type_ start__ end____ width___ exp.time_
  4 omega  -89.00  -45.00   1.0000   16.2600
omega____ theta____ kappa____ phi______ frames
    -      -22.4241  178.0000  -90.0000 44

#__ type_ start__ end____ width___ exp.time_
  5 omega   -7.00   92.00   1.0000   16.2600
omega____ theta____ kappa____ phi______ frames
    -       23.3616   77.0000  120.0000 99

#__ type_ start__ end____ width___ exp.time_
  6 omega   26.00   60.00   1.0000   16.2600
omega____ theta____ kappa____ phi______ frames
    -       23.3616  -99.0000    0.0000 34

#__ type_ start__ end____ width___ exp.time_
  7 omega   10.00   49.00   1.0000   16.2600
omega____ theta____ kappa____ phi______ frames
    -      -22.4241   38.0000    0.0000 39
;
_diffrn_measurement_device_type 'Xcalibur, Eos'
_diffrn_measurement_method '\w scans'
_diffrn_orient_matrix_UB_11 0.0090491000
_diffrn_orient_matrix_UB_12 0.0381197000
_diffrn_orient_matrix_UB_13 0.0004171000
_diffrn_orient_matrix_UB_21 0.0164786000
_diffrn_orient_matrix_UB_22 -0.0004235000
_diffrn_orient_matrix_UB_23 0.0401444000
_diffrn_orient_matrix_UB_31 0.0718992000
_diffrn_orient_matrix_UB_32 -0.0046859000
_diffrn_orient_matrix_UB_33 -0.0003748000
_diffrn_radiation_monochromator graphite
_diffrn_radiation_type MoK\a
_diffrn_radiation_wavelength 0.71073
_diffrn_reflns_av_R_equivalents 0.0287
_diffrn_reflns_av_unetI/netI 0.0339
_diffrn_reflns_Laue_measured_fraction_full 0.998
_diffrn_reflns_Laue_measured_fraction_max 0.999
_diffrn_reflns_limit_h_max 12
_diffrn_reflns_limit_h_min -12
_diffrn_reflns_limit_k_max 23
_diffrn_reflns_limit_k_min -23
_diffrn_reflns_limit_l_max 23
_diffrn_reflns_limit_l_min -23
_diffrn_reflns_number 21229
_diffrn_reflns_point_group_measured_fraction_full 0.998
_diffrn_reflns_point_group_measured_fraction_max 0.999
_diffrn_reflns_theta_full 25.242
_diffrn_reflns_theta_max 27.500
_diffrn_reflns_theta_min 2.856
_diffrn_source 'Enhance (Mo) X-ray Source'
_exptl_absorpt_coefficient_mu 0.072
_exptl_absorpt_correction_T_max 1.00000
_exptl_absorpt_correction_T_min 0.79868
_exptl_absorpt_correction_type multi-scan
_exptl_absorpt_process_details
;
CrysAlisPro, Agilent Technologies,
Version 1.171.36.32 (release 02-08-2013 CrysAlis171 .NET)
(compiled Aug  2 2013,16:46:58)
Empirical absorption correction using spherical harmonics,
 implemented in SCALE3 ABSPACK scaling algorithm.
;
_exptl_crystal_colour 'clear colourless'
_exptl_crystal_colour_lustre clear
_exptl_crystal_colour_primary colourless
_exptl_crystal_density_diffrn 1.225
_exptl_crystal_description prism
_exptl_crystal_F_000 1232
_exptl_crystal_size_max 0.2
_exptl_crystal_size_mid 0.2
_exptl_crystal_size_min 0.2
_refine_diff_density_max 0.325
_refine_diff_density_min -0.215
_refine_diff_density_rms 0.041
_refine_ls_extinction_method none
_refine_ls_goodness_of_fit_ref 1.017
_refine_ls_hydrogen_treatment constr
_refine_ls_matrix_type full
_refine_ls_number_parameters 415
_refine_ls_number_reflns 7299
_refine_ls_number_restraints 0
_refine_ls_restrained_S_all 1.017
_refine_ls_R_factor_all 0.0534
_refine_ls_R_factor_gt 0.0427
_refine_ls_shift/su_max 0.001
_refine_ls_shift/su_mean 0.000
_refine_ls_structure_factor_coef Fsqd
_refine_ls_weighting_details 'w=1/[\s^2^(Fo^2^)+(0.0359P)^2^+1.4052P] where P=(Fo^2^+2Fc^2^)/3'
_refine_ls_weighting_scheme calc
_refine_ls_wR_factor_gt 0.0926
_refine_ls_wR_factor_ref 0.0987
_reflns_Friedel_coverage 0.000
_reflns_number_gt 6168
_reflns_number_total 7299
_reflns_threshold_expression 'I > 2\s(I)'
_cod_data_source_file c7qo00888k2.cif
_cod_data_source_block step-65
_cod_database_code 1553931
_shelx_shelxl_version_number 2014/7
_chemical_oxdiff_formula 'C43 H29 N3'
_shelx_space_group_comment
;
The symmetry employed for this shelxl refinement is uniquely defined
by the following loop, which should always be used as a source of
symmetry information in preference to the above space-group names.
They are only intended as comments.
;
_shelx_estimated_absorpt_t_max 0.986
_shelx_estimated_absorpt_t_min 0.986
_reflns_odcompleteness_completeness 99.84
_reflns_odcompleteness_iscentric 1
_reflns_odcompleteness_theta 28.51
_olex2_refinement_description
;
1. Fixed Uiso
 At 1.2 times of:
  All C(H) groups
2.a Ternary CH refined with riding coordinates:
 C6(H6)
2.b Aromatic/amide H refined with riding coordinates:
 C12(H12), C13(H13), C14(H14), C15(H15), C16(H16), C42(H42), C43(H43),
 C44(H44), C45(H45), C46(H46), C52(H52), C53(H53), C54(H54), C55(H55), C56(H56),
  C62(H62), C63(H63), C64(H64), C65(H65), C66(H66), C1'(H1'), C2'(H2'),
 C3'(H3'), C4'(H4'), C9'(H9'), C10'(H10'), C11'(H11'), C12'(H12')
;
_olex2_submission_special_instructions 'No special instructions were received'

loop_
_space_group_symop_operation_xyz
'x, y, z'
'-x+1/2, y+1/2, -z+1/2'
'-x, -y, -z'
'x-1/2, -y-1/2, z-1/2'

loop_
_atom_site_label
_atom_site_type_symbol
_atom_site_fract_x
_atom_site_fract_y
_atom_site_fract_z
_atom_site_U_iso_or_equiv
_atom_site_adp_type
_atom_site_occupancy
_atom_site_site_symmetry_order
_atom_site_calc_flag
_atom_site_refinement_flags_posn
N3 N 0.56930(10) 0.21469(5) 0.21738(6) 0.0145(2) Uani 1 1 d .
C1 C 0.64840(12) 0.32568(6) 0.28284(6) 0.0127(2) Uani 1 1 d .
C2 C 0.64747(12) 0.28154(6) 0.21049(7) 0.0137(2) Uani 1 1 d .
C4 C 0.50808(12) 0.22123(6) 0.27317(7) 0.0136(2) Uani 1 1 d .
C5 C 0.54233(12) 0.28893(6) 0.32093(7) 0.0135(2) Uani 1 1 d .
C6 C 0.69866(12) 0.28594(6) 0.35855(7) 0.0147(2) Uani 1 1 d .
H6 H 0.7423 0.2379 0.3528 0.018 Uiso 1 1 calc R
C11 C 0.68065(12) 0.40472(6) 0.27996(6) 0.0134(2) Uani 1 1 d .
C12 C 0.58096(13) 0.45945(7) 0.27313(7) 0.0179(3) Uani 1 1 d .
H12 H 0.4848 0.4474 0.2675 0.022 Uiso 1 1 calc R
C13 C 0.62123(13) 0.53193(7) 0.27447(8) 0.0218(3) Uani 1 1 d .
H13 H 0.5526 0.5689 0.2711 0.026 Uiso 1 1 calc R
C14 C 0.76060(13) 0.55051(7) 0.28071(7) 0.0199(3) Uani 1 1 d .
H14 H 0.7879 0.6000 0.2823 0.024 Uiso 1 1 calc R
C15 C 0.85976(13) 0.49608(7) 0.28461(7) 0.0191(3) Uani 1 1 d .
H15 H 0.9550 0.5083 0.2870 0.023 Uiso 1 1 calc R
C16 C 0.82028(12) 0.42399(7) 0.28510(7) 0.0161(2) Uani 1 1 d .
H16 H 0.8894 0.3872 0.2890 0.019 Uiso 1 1 calc R
C41 C 0.41518(12) 0.16278(6) 0.28944(7) 0.0148(2) Uani 1 1 d .
C42 C 0.39685(13) 0.15005(7) 0.36264(7) 0.0199(3) Uani 1 1 d .
H42 H 0.4410 0.1807 0.4030 0.024 Uiso 1 1 calc R
C43 C 0.31384(14) 0.09246(7) 0.37686(8) 0.0242(3) Uani 1 1 d .
H43 H 0.3017 0.0837 0.4268 0.029 Uiso 1 1 calc R
C44 C 0.24903(13) 0.04804(7) 0.31785(8) 0.0227(3) Uani 1 1 d .
H44 H 0.1935 0.0084 0.3276 0.027 Uiso 1 1 calc R
C45 C 0.26481(13) 0.06106(7) 0.24462(8) 0.0204(3) Uani 1 1 d .
H45 H 0.2190 0.0309 0.2043 0.024 Uiso 1 1 calc R
C46 C 0.34762(12) 0.11831(6) 0.23027(7) 0.0168(2) Uani 1 1 d .
H46 H 0.3583 0.1272 0.1801 0.020 Uiso 1 1 calc R
C51 C 0.42546(12) 0.32362(6) 0.34963(7) 0.0149(2) Uani 1 1 d .
C52 C 0.31020(13) 0.34807(6) 0.29579(7) 0.0172(2) Uani 1 1 d .
H52 H 0.3109 0.3445 0.2435 0.021 Uiso 1 1 calc R
C53 C 0.19469(13) 0.37748(7) 0.31799(8) 0.0210(3) Uani 1 1 d .
H53 H 0.1172 0.3943 0.2809 0.025 Uiso 1 1 calc R
C54 C 0.19233(14) 0.38229(7) 0.39432(8) 0.0252(3) Uani 1 1 d .
H54 H 0.1135 0.4026 0.4096 0.030 Uiso 1 1 calc R
C55 C 0.30542(15) 0.35733(8) 0.44812(8) 0.0261(3) Uani 1 1 d .
H55 H 0.3038 0.3604 0.5004 0.031 Uiso 1 1 calc R
C56 C 0.42158(14) 0.32779(7) 0.42601(7) 0.0208(3) Uani 1 1 d .
H56 H 0.4984 0.3104 0.4632 0.025 Uiso 1 1 calc R
C61 C 0.77370(13) 0.32712(7) 0.42636(7) 0.0167(2) Uani 1 1 d .
C62 C 0.73112(14) 0.39426(7) 0.44922(7) 0.0215(3) Uani 1 1 d .
H62 H 0.6438 0.4142 0.4242 0.026 Uiso 1 1 calc R
C63 C 0.81541(16) 0.43206(8) 0.50823(8) 0.0286(3) Uani 1 1 d .
H63 H 0.7855 0.4777 0.5231 0.034 Uiso 1 1 calc R
C64 C 0.94257(16) 0.40373(9) 0.54552(8) 0.0306(3) Uani 1 1 d .
H64 H 1.0007 0.4303 0.5851 0.037 Uiso 1 1 calc R
C65 C 0.98445(15) 0.33682(8) 0.52492(8) 0.0281(3) Uani 1 1 d .
H65 H 1.0705 0.3166 0.5513 0.034 Uiso 1 1 calc R
C66 C 0.90120(13) 0.29877(7) 0.46560(7) 0.0213(3) Uani 1 1 d .
H66 H 0.9314 0.2529 0.4516 0.026 Uiso 1 1 calc R
N7' N 0.62866(12) 0.36705(6) 0.02410(6) 0.0226(2) Uani 1 1 d .
N14' N 0.44368(11) 0.34390(5) 0.12632(6) 0.0168(2) Uani 1 1 d .
C1' C 0.90532(13) 0.23170(7) 0.23499(8) 0.0195(3) Uani 1 1 d .
H1' H 0.8994 0.2094 0.2816 0.023 Uiso 1 1 calc R
C2' C 1.02843(14) 0.22832(7) 0.20823(8) 0.0237(3) Uani 1 1 d .
H2' H 1.1075 0.2038 0.2371 0.028 Uiso 1 1 calc R
C3' C 1.03754(14) 0.26033(8) 0.13982(9) 0.0273(3) Uani 1 1 d .
H3' H 1.1226 0.2573 0.1226 0.033 Uiso 1 1 calc R
C4' C 0.92404(14) 0.29661(8) 0.09641(8) 0.0253(3) Uani 1 1 d .
H4' H 0.9302 0.3185 0.0497 0.030 Uiso 1 1 calc R
C5' C 0.80071(13) 0.30018(7) 0.12312(7) 0.0187(3) Uani 1 1 d .
C6' C 0.66570(13) 0.33359(7) 0.08927(7) 0.0180(3) Uani 1 1 d .
C8' C 0.49209(14) 0.39090(7) 0.00770(7) 0.0216(3) Uani 1 1 d .
C9' C 0.44067(16) 0.42723(8) -0.06153(8) 0.0298(3) Uani 1 1 d .
H9' H 0.5004 0.4346 -0.0960 0.036 Uiso 1 1 calc R
C10' C 0.30579(17) 0.45185(8) -0.07928(8) 0.0323(3) Uani 1 1 d .
H10' H 0.2727 0.4766 -0.1257 0.039 Uiso 1 1 calc R
C11' C 0.21545(16) 0.44084(8) -0.02923(8) 0.0296(3) Uani 1 1 d .
H11' H 0.1219 0.4582 -0.0422 0.036 Uiso 1 1 calc R
C12' C 0.26147(14) 0.40523(7) 0.03808(8) 0.0240(3) Uani 1 1 d .
H12' H 0.1996 0.3978 0.0713 0.029 Uiso 1 1 calc R
C13' C 0.40049(13) 0.37953(7) 0.05811(7) 0.0188(3) Uani 1 1 d .
C15' C 0.57331(12) 0.32241(6) 0.13981(7) 0.0151(2) Uani 1 1 d .
C16' C 0.79121(12) 0.26831(6) 0.19217(7) 0.0158(2) Uani 1 1 d .

loop_
_atom_site_aniso_label
_atom_site_aniso_U_11
_atom_site_aniso_U_22
_atom_site_aniso_U_33
_atom_site_aniso_U_23
_atom_site_aniso_U_13
_atom_site_aniso_U_12
N3 0.0121(5) 0.0121(5) 0.0194(5) -0.0005(4) 0.0037(4) -0.0004(4)
C1 0.0114(5) 0.0120(5) 0.0152(5) -0.0005(4) 0.0038(4) 0.0006(4)
C2 0.0122(6) 0.0114(5) 0.0181(6) -0.0014(5) 0.0046(4) 0.0007(4)
C4 0.0112(5) 0.0111(5) 0.0178(6) 0.0005(5) 0.0018(4) 0.0020(4)
C5 0.0130(6) 0.0118(5) 0.0158(5) -0.0002(4) 0.0034(4) -0.0002(4)
C6 0.0137(6) 0.0124(5) 0.0178(6) 0.0002(5) 0.0030(5) 0.0018(4)
C11 0.0147(6) 0.0127(5) 0.0127(5) -0.0005(4) 0.0026(4) -0.0014(4)
C12 0.0130(6) 0.0155(6) 0.0250(6) 0.0012(5) 0.0037(5) -0.0008(4)
C13 0.0199(6) 0.0135(6) 0.0320(7) 0.0024(5) 0.0053(5) 0.0028(5)
C14 0.0234(7) 0.0125(6) 0.0232(6) 0.0003(5) 0.0036(5) -0.0048(5)
C15 0.0158(6) 0.0205(6) 0.0209(6) -0.0008(5) 0.0039(5) -0.0052(5)
C16 0.0144(6) 0.0156(6) 0.0185(6) -0.0008(5) 0.0039(5) 0.0009(4)
C41 0.0116(5) 0.0110(5) 0.0224(6) 0.0005(5) 0.0051(5) 0.0021(4)
C42 0.0207(6) 0.0175(6) 0.0210(6) -0.0008(5) 0.0037(5) -0.0027(5)
C43 0.0253(7) 0.0235(7) 0.0250(7) 0.0037(6) 0.0085(5) -0.0046(5)
C44 0.0178(6) 0.0170(6) 0.0344(7) 0.0023(6) 0.0081(5) -0.0047(5)
C45 0.0155(6) 0.0157(6) 0.0300(7) -0.0053(5) 0.0049(5) -0.0018(5)
C46 0.0147(6) 0.0149(6) 0.0218(6) -0.0024(5) 0.0061(5) 0.0016(4)
C51 0.0144(6) 0.0109(5) 0.0207(6) -0.0020(5) 0.0070(5) -0.0021(4)
C52 0.0163(6) 0.0147(6) 0.0218(6) -0.0004(5) 0.0067(5) -0.0025(4)
C53 0.0149(6) 0.0168(6) 0.0319(7) -0.0006(5) 0.0065(5) -0.0011(5)
C54 0.0218(7) 0.0206(6) 0.0380(8) -0.0044(6) 0.0171(6) 0.0004(5)
C55 0.0299(7) 0.0276(7) 0.0246(7) -0.0059(6) 0.0143(6) -0.0023(6)
C56 0.0220(7) 0.0205(6) 0.0209(6) -0.0011(5) 0.0066(5) -0.0005(5)
C61 0.0171(6) 0.0172(6) 0.0156(6) 0.0027(5) 0.0033(5) -0.0028(5)
C62 0.0237(7) 0.0209(6) 0.0191(6) -0.0011(5) 0.0028(5) -0.0012(5)
C63 0.0375(8) 0.0270(7) 0.0214(7) -0.0059(6) 0.0069(6) -0.0084(6)
C64 0.0339(8) 0.0415(9) 0.0147(6) -0.0017(6) 0.0012(6) -0.0164(7)
C65 0.0232(7) 0.0397(8) 0.0188(6) 0.0093(6) -0.0012(5) -0.0063(6)
C66 0.0200(6) 0.0234(6) 0.0201(6) 0.0075(5) 0.0031(5) -0.0021(5)
N7' 0.0258(6) 0.0230(6) 0.0206(5) 0.0011(5) 0.0083(5) -0.0012(4)
N14' 0.0171(5) 0.0151(5) 0.0179(5) -0.0021(4) 0.0031(4) -0.0003(4)
C1' 0.0174(6) 0.0141(6) 0.0277(7) -0.0030(5) 0.0064(5) 0.0001(5)
C2' 0.0157(6) 0.0184(6) 0.0376(8) -0.0057(6) 0.0068(5) 0.0014(5)
C3' 0.0190(7) 0.0276(7) 0.0395(8) -0.0072(6) 0.0158(6) -0.0016(5)
C4' 0.0236(7) 0.0270(7) 0.0291(7) -0.0030(6) 0.0146(6) -0.0026(5)
C5' 0.0187(6) 0.0166(6) 0.0225(6) -0.0042(5) 0.0081(5) -0.0027(5)
C6' 0.0196(6) 0.0163(6) 0.0196(6) -0.0032(5) 0.0075(5) -0.0028(5)
C8' 0.0276(7) 0.0189(6) 0.0182(6) -0.0002(5) 0.0047(5) -0.0020(5)
C9' 0.0385(9) 0.0296(7) 0.0214(7) 0.0042(6) 0.0066(6) 0.0002(6)
C10' 0.0423(9) 0.0304(8) 0.0198(7) 0.0040(6) -0.0028(6) 0.0033(6)
C11' 0.0292(8) 0.0271(7) 0.0278(7) -0.0004(6) -0.0043(6) 0.0052(6)
C12' 0.0227(7) 0.0238(7) 0.0238(7) -0.0015(6) 0.0015(5) 0.0010(5)
C13' 0.0224(6) 0.0153(6) 0.0174(6) -0.0024(5) 0.0015(5) -0.0020(5)
C15' 0.0172(6) 0.0125(5) 0.0159(6) -0.0029(5) 0.0043(5) -0.0027(4)
C16' 0.0147(6) 0.0117(5) 0.0226(6) -0.0057(5) 0.0071(5) -0.0025(4)

loop_
_atom_type_symbol
_atom_type_description
_atom_type_scat_dispersion_real
_atom_type_scat_dispersion_imag
_atom_type_scat_source
C C 0.0033 0.0016 'International Tables Vol C Tables 4.2.6.8 and 6.1.1.4'
H H 0.0000 0.0000 'International Tables Vol C Tables 4.2.6.8 and 6.1.1.4'
N N 0.0061 0.0033 'International Tables Vol C Tables 4.2.6.8 and 6.1.1.4'

loop_
_geom_angle_atom_site_label_1
_geom_angle_atom_site_label_2
_geom_angle_atom_site_label_3
_geom_angle
C4 N3 C2 109.01(9)
C5 C1 C2 105.56(9)
C5 C1 C6 60.19(7)
C6 C1 C2 116.53(9)
C11 C1 C2 116.71(10)
C11 C1 C5 128.28(10)
C11 C1 C6 117.82(10)
N3 C2 C1 106.30(9)
N3 C2 C15' 108.88(9)
N3 C2 C16' 113.70(9)
C15' C2 C1 111.41(9)
C15' C2 C16' 100.99(9)
C16' C2 C1 115.47(10)
N3 C4 C5 116.23(10)
N3 C4 C41 119.79(10)
C41 C4 C5 123.93(10)
C1 C5 C6 60.43(7)
C4 C5 C1 101.44(9)
C4 C5 C6 107.48(9)
C51 C5 C1 127.68(10)
C51 C5 C4 117.32(10)
C51 C5 C6 128.55(10)
C5 C6 C1 59.38(7)
C61 C6 C1 119.65(10)
C61 C6 C5 127.76(10)
C12 C11 C1 124.25(10)
C12 C11 C16 118.55(11)
C16 C11 C1 117.20(10)
C11 C12 C13 120.40(11)
C14 C13 C12 120.55(11)
C13 C14 C15 119.25(11)
C16 C15 C14 120.22(11)
C15 C16 C11 120.95(11)
C42 C41 C4 121.42(11)
C42 C41 C46 119.50(11)
C46 C41 C4 119.06(11)
C41 C42 C43 120.15(12)
C44 C43 C42 119.80(12)
C43 C44 C45 120.43(12)
C44 C45 C46 119.93(12)
C45 C46 C41 120.18(12)
C52 C51 C5 117.27(11)
C56 C51 C5 123.60(11)
C56 C51 C52 118.96(11)
C53 C52 C51 120.64(12)
C52 C53 C54 120.05(12)
C55 C54 C53 119.74(12)
C54 C55 C56 120.34(13)
C51 C56 C55 120.26(12)
C62 C61 C6 124.66(11)
C66 C61 C6 116.98(11)
C66 C61 C62 118.15(12)
C63 C62 C61 120.52(13)
C64 C63 C62 120.51(14)
C65 C64 C63 119.68(13)
C64 C65 C66 120.21(13)
C65 C66 C61 120.90(13)
C6' N7' C8' 114.36(11)
C15' N14' C13' 114.31(11)
C16' C1' C2' 118.60(12)
C3' C2' C1' 121.03(13)
C4' C3' C2' 120.84(12)
C3' C4' C5' 118.26(13)
C4' C5' C6' 130.05(12)
C4' C5' C16' 121.12(12)
C16' C5' C6' 108.83(11)
N7' C6' C5' 128.59(11)
N7' C6' C15' 123.49(12)
C15' C6' C5' 107.91(11)
N7' C8' C9' 119.12(12)
N7' C8' C13' 121.94(12)
C9' C8' C13' 118.94(13)
C10' C9' C8' 120.51(14)
C9' C10' C11' 120.50(13)
C12' C11' C10' 120.53(13)
C11' C12' C13' 120.21(13)
N14' C13' C8' 121.88(11)
N14' C13' C12' 118.82(12)
C12' C13' C8' 119.30(12)
N14' C15' C2 125.21(11)
N14' C15' C6' 124.02(11)
C6' C15' C2 110.77(10)
C1' C16' C2 128.42(11)
C1' C16' C5' 120.15(11)
C5' C16' C2 111.42(11)

loop_
_geom_bond_atom_site_label_1
_geom_bond_atom_site_label_2
_geom_bond_distance
N3 C2 1.4709(14)
N3 C4 1.2846(15)
C1 C2 1.5397(16)
C1 C5 1.5220(16)
C1 C6 1.5382(16)
C1 C11 1.4962(16)
C2 C15' 1.5267(16)
C2 C16' 1.5309(16)
C4 C5 1.5153(16)
C4 C41 1.4799(16)
C5 C6 1.5347(16)
C5 C51 1.4964(16)
C6 C61 1.4945(16)
C11 C12 1.3907(16)
C11 C16 1.3942(16)
C12 C13 1.3934(17)
C13 C14 1.3859(18)
C14 C15 1.3874(18)
C15 C16 1.3862(17)
C41 C42 1.3935(17)
C41 C46 1.3971(17)
C42 C43 1.3944(18)
C43 C44 1.3865(19)
C44 C45 1.3867(19)
C45 C46 1.3891(17)
C51 C52 1.3967(17)
C51 C56 1.3920(17)
C52 C53 1.3876(17)
C53 C54 1.388(2)
C54 C55 1.385(2)
C55 C56 1.3934(18)
C61 C62 1.3980(18)
C61 C66 1.3969(17)
C62 C63 1.3884(18)
C63 C64 1.383(2)
C64 C65 1.378(2)
C65 C66 1.3899(19)
N7' C6' 1.3111(17)
N7' C8' 1.3763(18)
N14' C13' 1.3818(16)
N14' C15' 1.2999(16)
C1' C2' 1.3916(17)
C1' C16' 1.3893(17)
C2' C3' 1.391(2)
C3' C4' 1.386(2)
C4' C5' 1.3931(17)
C5' C6' 1.4664(18)
C5' C16' 1.4014(18)
C6' C15' 1.4311(17)
C8' C9' 1.4141(19)
C8' C13' 1.4237(18)
C9' C10' 1.366(2)
C10' C11' 1.408(2)
C11' C12' 1.3717(19)
C12' C13' 1.4113(18)
